data_7129758
loop_
_publ_author_name
'Yu, Bangkui'
'Huang, Renbin'
'Li, Renren'
'Zhang, Haocheng'
'Huang, Hanmin'

_publ_section_title
;
 Silver-catalyzed chemodivergent assembly of aminomethylated isochromenes
 and naphthols.
;
_journal_issue 24
_journal_name_full 'Chemical communications (Cambridge, England)'
_journal_page_first 3969
_journal_page_last 3972
_journal_paper_doi 10.1039/d2cc00303a
_journal_volume 58
_journal_year 2022
_chemical_formula_moiety 'C40 H38 N2 O'
_chemical_formula_sum 'C40 H38 N2 O'
_chemical_formula_weight 562.72
_space_group_crystal_system triclinic
_space_group_IT_number 2
_space_group_name_Hall '-P 1'
_space_group_name_H-M_alt 'P -1'
_atom_sites_solution_hydrogens geom
_audit_creation_date 2021-04-03
_audit_creation_method
;
Olex2 1.3
(compiled 2020.11.12 svn.r5f609507 for OlexSys, GUI svn.r6272)
;
_audit_update_record
;
2022-01-04 deposited with the CCDC.	2022-02-25 downloaded from the CCDC.
;
_cell_angle_alpha 89.431(5)
_cell_angle_beta 68.393(7)
_cell_angle_gamma 64.454(7)
_cell_formula_units_Z 2
_cell_length_a 11.3021(8)
_cell_length_b 11.3449(7)
_cell_length_c 15.1031(10)
_cell_measurement_reflns_used 3273
_cell_measurement_temperature 293(2)
_cell_measurement_theta_max 24.2410
_cell_measurement_theta_min 3.5770
_cell_volume 1598.7(2)
_computing_cell_refinement 'CrysAlisPro 1.171.40.53 (Rigaku OD, 2019)'
_computing_data_collection 'CrysAlisPro 1.171.40.53 (Rigaku OD, 2019)'
_computing_data_reduction 'CrysAlisPro 1.171.40.53 (Rigaku OD, 2019)'
_computing_molecular_graphics 'Olex2 1.3 (Dolomanov et al., 2009)'
_computing_publication_material 'Olex2 1.3 (Dolomanov et al., 2009)'
_computing_structure_refinement 'SHELXL 2018/3 (Sheldrick, 2015)'
_computing_structure_solution 'SHELXT 2014/5 (Sheldrick, 2014)'
_diffrn_ambient_temperature 293(2)
_diffrn_detector 'CCD plate'
_diffrn_detector_area_resol_mean 5.2169
_diffrn_detector_type AtlasS2
_diffrn_measured_fraction_theta_full 0.993
_diffrn_measured_fraction_theta_max 0.829
_diffrn_measurement_details
;
List of Runs (angles in degrees, time in seconds):

  # Type    Start    End  Width  t~exp~   \w     \q     \k     \f   Frames
#--------------------------------------------------------------------------
  1  \w    -20.00  53.00   1.00    7.50    --   12.02 -99.00 -30.00   73
  2  \w    -14.00  83.00   1.00    7.50    --   12.02  57.00-150.00   97
  3  \w    -57.00  37.00   1.00    7.50    --   12.02 -57.00  60.00   94
;
_diffrn_measurement_device 'four-circle diffractometer'
_diffrn_measurement_device_type 'SuperNova, Dual, Cu at home/near, AtlasS2'
_diffrn_measurement_method '\w scans'
_diffrn_orient_matrix_type 'CrysAlisPro convention (1999,Acta A55,543-557)'
_diffrn_orient_matrix_UB_11 -0.0691514000
_diffrn_orient_matrix_UB_12 0.0339290000
_diffrn_orient_matrix_UB_13 -0.0004121000
_diffrn_orient_matrix_UB_21 -0.0302128000
_diffrn_orient_matrix_UB_22 0.0213931000
_diffrn_orient_matrix_UB_23 0.0507837000
_diffrn_orient_matrix_UB_31 0.0091706000
_diffrn_orient_matrix_UB_32 0.0578728000
_diffrn_orient_matrix_UB_33 -0.0074473000
_diffrn_radiation_monochromator mirror
_diffrn_radiation_probe x-ray
_diffrn_radiation_type 'Mo K\a'
_diffrn_radiation_wavelength 0.71073
_diffrn_reflns_av_R_equivalents 0.0245
_diffrn_reflns_av_unetI/netI 0.0506
_diffrn_reflns_Laue_measured_fraction_full 0.993
_diffrn_reflns_Laue_measured_fraction_max 0.829
_diffrn_reflns_limit_h_max 9
_diffrn_reflns_limit_h_min -14
_diffrn_reflns_limit_k_max 15
_diffrn_reflns_limit_k_min -15
_diffrn_reflns_limit_l_max 20
_diffrn_reflns_limit_l_min -20
_diffrn_reflns_number 11798
_diffrn_reflns_point_group_measured_fraction_full 0.993
_diffrn_reflns_point_group_measured_fraction_max 0.829
_diffrn_reflns_theta_full 26.000
_diffrn_reflns_theta_max 29.546
_diffrn_reflns_theta_min 3.382
_diffrn_source 'micro-focus sealed X-ray tube'
_diffrn_source_type 'SuperNova (Mo) X-ray Source'
_exptl_absorpt_coefficient_mu 0.069
_exptl_absorpt_correction_T_max 1.00000
_exptl_absorpt_correction_T_min 0.63723
_exptl_absorpt_correction_type multi-scan
_exptl_absorpt_process_details
;
CrysAlisPro 1.171.40.53 (Rigaku Oxford Diffraction, 2019)
Empirical absorption correction using spherical harmonics,
 implemented in SCALE3 ABSPACK scaling algorithm.
;
_exptl_crystal_density_diffrn 1.169
_exptl_crystal_description BLOCK
_exptl_crystal_F_000 600
_exptl_crystal_size_max 0.3
_exptl_crystal_size_mid 0.2
_exptl_crystal_size_min 0.1
_refine_diff_density_max 0.169
_refine_diff_density_min -0.232
_refine_diff_density_rms 0.033
_refine_ls_extinction_method none
_refine_ls_goodness_of_fit_ref 1.052
_refine_ls_hydrogen_treatment constr
_refine_ls_matrix_type full
_refine_ls_number_parameters 388
_refine_ls_number_reflns 7408
_refine_ls_number_restraints 0
_refine_ls_restrained_S_all 1.052
_refine_ls_R_factor_all 0.1091
_refine_ls_R_factor_gt 0.0625
_refine_ls_shift/su_max 0.000
_refine_ls_shift/su_mean 0.000
_refine_ls_structure_factor_coef Fsqd
_refine_ls_weighting_details 'w=1/[\s^2^(Fo^2^)+(0.0409P)^2^+0.4198P] where P=(Fo^2^+2Fc^2^)/3'
_refine_ls_weighting_scheme calc
_refine_ls_wR_factor_gt 0.1284
_refine_ls_wR_factor_ref 0.1527
_reflns_Friedel_coverage 0.000
_reflns_number_gt 4455
_reflns_number_total 7408
_reflns_threshold_expression 'I > 2\s(I)'
_cod_data_source_file d2cc00303a2.cif
_cod_data_source_block ybk-324-1
_cod_depositor_comments 'Adding full bibliography for 7129758--7129760.cif.'
_cod_database_code 7129758
_shelx_shelxl_version_number 2018/3
_chemical_oxdiff_formula c20h20n3o2
_shelx_space_group_comment
;
The symmetry employed for this shelxl refinement is uniquely defined
by the following loop, which should always be used as a source of
symmetry information in preference to the above space-group names.
They are only intended as comments.
;
_shelx_estimated_absorpt_t_max 0.993
_shelx_estimated_absorpt_t_min 0.979
_reflns_odcompleteness_completeness 99.13
_reflns_odcompleteness_iscentric 1
_reflns_odcompleteness_theta 26.32
_olex2_refinement_description
;
1. Fixed Uiso
 At 1.2 times of:
  All C(H) groups, All C(H,H) groups
2.a Ternary CH refined with riding coordinates:
 C26(H26)
2.b Secondary CH2 refined with riding coordinates:
 C8(H8A,H8B), C1(H1A,H1B), C34(H34A,H34B), C15(H15A,H15B), C27(H27A,H27B)
2.c Aromatic/amide H refined with riding coordinates:
 C18(H18), C3(H3), C21(H21), C14(H14), C40(H40), C36(H36), C10(H10), C7(H7),
 C22(H22), C24(H24), C4(H4), C37(H37), C23(H23), C39(H39), C38(H38), C29(H29),
 C6(H6), C5(H5), C13(H13), C12(H12), C11(H11), C33(H33), C30(H30), C31(H31),
 C32(H32)
2.d X=CH2 refined with riding coordinates:
 C19(H19A,H19B)
;
_olex2_submission_special_instructions 'No special instructions were received'
_oxdiff_exptl_absorpt_empirical_details
;
Empirical correction (ABSPACK) includes:
- Absorption correction using spherical harmonics
- Frame scaling
;
_oxdiff_exptl_absorpt_empirical_full_max 1.410
_oxdiff_exptl_absorpt_empirical_full_min 0.612

loop_
_space_group_symop_operation_xyz
'x, y, z'
'-x, -y, -z'

loop_
_atom_site_label
_atom_site_type_symbol
_atom_site_fract_x
_atom_site_fract_y
_atom_site_fract_z
_atom_site_U_iso_or_equiv
_atom_site_adp_type
_atom_site_occupancy
_atom_site_site_symmetry_order
_atom_site_calc_flag
_atom_site_refinement_flags_posn
_atom_site_refinement_flags_adp
_atom_site_refinement_flags_occupancy
_atom_site_disorder_assembly
_atom_site_disorder_group
O1 O 0.28570(14) 0.05788(13) 0.73272(10) 0.0543(4) Uani 1 1 d . . . . .
N2 N 0.56806(16) 0.25287(15) 0.65150(12) 0.0470(4) Uani 1 1 d . . . . .
N1 N 0.05708(17) 0.25128(16) 0.77699(12) 0.0496(4) Uani 1 1 d . . . . .
C20 C 0.3554(2) 0.16753(18) 0.56659(14) 0.0463(5) Uani 1 1 d . . . . .
C9 C 0.7880(2) 0.2628(2) 0.53020(15) 0.0491(5) Uani 1 1 d . . . . .
C17 C 0.4024(2) 0.08172(18) 0.70424(15) 0.0462(5) Uani 1 1 d . . . . .
C35 C -0.0801(2) 0.1397(2) 0.87349(14) 0.0508(5) Uani 1 1 d . . . . .
C16 C 0.44264(19) 0.13159(18) 0.62321(14) 0.0456(5) Uani 1 1 d . . . . .
C26 C 0.1684(2) 0.1366(2) 0.70515(15) 0.0499(5) Uani 1 1 d . . . . .
H26 H 0.124747 0.079829 0.700777 0.060 Uiso 1 1 calc R U . . .
C8 C 0.7090(2) 0.2461(2) 0.63077(15) 0.0510(5) Uani 1 1 d . . . . .
H8A H 0.769401 0.160982 0.641953 0.061 Uiso 1 1 calc R U . . .
H8B H 0.695880 0.314281 0.676905 0.061 Uiso 1 1 calc R U . . .
C1 C 0.4630(2) 0.38204(19) 0.64616(15) 0.0502(5) Uani 1 1 d . . . . .
H1A H 0.378185 0.375648 0.650520 0.060 Uiso 1 1 calc R U . . .
H1B H 0.502590 0.404857 0.583727 0.060 Uiso 1 1 calc R U . . .
C25 C 0.2213(2) 0.16881(19) 0.60600(15) 0.0496(5) Uani 1 1 d . . . . .
C2 C 0.4199(2) 0.49134(19) 0.72456(15) 0.0493(5) Uani 1 1 d . . . . .
C34 C -0.0020(2) 0.2193(2) 0.87235(15) 0.0566(5) Uani 1 1 d . . . . .
H34A H -0.067582 0.301125 0.918859 0.068 Uiso 1 1 calc R U . . .
H34B H 0.075344 0.169372 0.892357 0.068 Uiso 1 1 calc R U . . .
C15 C 0.5796(2) 0.1442(2) 0.59089(16) 0.0524(5) Uani 1 1 d . . . . .
H15A H 0.655821 0.061224 0.592159 0.063 Uiso 1 1 calc R U . . .
H15B H 0.605773 0.159019 0.524557 0.063 Uiso 1 1 calc R U . . .
C18 C 0.4766(2) 0.0416(2) 0.76791(17) 0.0583(6) Uani 1 1 d . . . . .
H18 H 0.563733 0.043663 0.749417 0.070 Uiso 1 1 calc R U . . .
C3 C 0.3978(2) 0.6165(2) 0.70563(18) 0.0608(6) Uani 1 1 d . . . . .
H3 H 0.413205 0.632569 0.642853 0.073 Uiso 1 1 calc R U . . .
C21 C 0.3963(2) 0.2025(2) 0.47479(16) 0.0591(6) Uani 1 1 d . . . . .
H21 H 0.485305 0.201129 0.446187 0.071 Uiso 1 1 calc R U . . .
C27 C 0.0843(2) 0.3661(2) 0.78256(17) 0.0579(6) Uani 1 1 d . . . . .
H27A H 0.135982 0.376026 0.717944 0.069 Uiso 1 1 calc R U . . .
H27B H 0.142848 0.352024 0.818989 0.069 Uiso 1 1 calc R U . . .
C28 C -0.0557(2) 0.4898(2) 0.83122(18) 0.0608(6) Uani 1 1 d . . . . .
C14 C 0.8723(2) 0.1564(2) 0.45407(17) 0.0628(6) Uani 1 1 d . . . . .
H14 H 0.883570 0.072309 0.465735 0.075 Uiso 1 1 calc R U . . .
C40 C -0.2044(2) 0.1948(2) 0.85746(16) 0.0630(6) Uani 1 1 d . . . . .
H40 H -0.237414 0.280162 0.843424 0.076 Uiso 1 1 calc R U . . .
C36 C -0.0322(3) 0.0121(2) 0.89219(16) 0.0626(6) Uani 1 1 d . . . . .
H36 H 0.052443 -0.027334 0.901570 0.075 Uiso 1 1 calc R U . . .
C10 C 0.7760(2) 0.3862(2) 0.51063(18) 0.0648(6) Uani 1 1 d . . . . .
H10 H 0.721031 0.459308 0.560559 0.078 Uiso 1 1 calc R U . . .
C7 C 0.3951(3) 0.4707(2) 0.81888(18) 0.0683(7) Uani 1 1 d . . . . .
H7 H 0.407993 0.387382 0.833696 0.082 Uiso 1 1 calc R U . . .
C22 C 0.3077(3) 0.2387(2) 0.42627(18) 0.0719(7) Uani 1 1 d . . . . .
H22 H 0.337057 0.262113 0.365711 0.086 Uiso 1 1 calc R U . . .
C19 C 0.4292(3) 0.0023(2) 0.85059(19) 0.0732(7) Uani 1 1 d . . . . .
H19A H 0.342451 -0.000883 0.871288 0.088 Uiso 1 1 calc R U . . .
H19B H 0.482553 -0.022110 0.888056 0.088 Uiso 1 1 calc R U . . .
C24 C 0.1342(3) 0.2050(2) 0.55555(18) 0.0673(6) Uani 1 1 d . . . . .
H24 H 0.045666 0.205232 0.582422 0.081 Uiso 1 1 calc R U . . .
C4 C 0.3532(3) 0.7184(2) 0.7781(2) 0.0752(7) Uani 1 1 d . . . . .
H4 H 0.338894 0.802200 0.763771 0.090 Uiso 1 1 calc R U . . .
C37 C -0.1076(3) -0.0582(3) 0.89726(18) 0.0786(8) Uani 1 1 d . . . . .
H37 H -0.074685 -0.143720 0.911028 0.094 Uiso 1 1 calc R U . . .
C23 C 0.1766(3) 0.2406(3) 0.46631(19) 0.0763(7) Uani 1 1 d . . . . .
H23 H 0.116765 0.265800 0.433401 0.092 Uiso 1 1 calc R U . . .
C39 C -0.2800(3) 0.1252(3) 0.86195(18) 0.0760(7) Uani 1 1 d . . . . .
H39 H -0.363848 0.163764 0.851501 0.091 Uiso 1 1 calc R U . . .
C38 C -0.2314(3) -0.0013(3) 0.88189(19) 0.0832(8) Uani 1 1 d . . . . .
H38 H -0.282359 -0.048490 0.884990 0.100 Uiso 1 1 calc R U . . .
C29 C -0.0810(3) 0.5706(2) 0.9108(2) 0.0808(8) Uani 1 1 d . . . . .
H29 H -0.007550 0.552674 0.931018 0.097 Uiso 1 1 calc R U . . .
C6 C 0.3511(3) 0.5730(3) 0.89137(19) 0.0826(8) Uani 1 1 d . . . . .
H6 H 0.335920 0.557798 0.954310 0.099 Uiso 1 1 calc R U . . .
C5 C 0.3301(3) 0.6967(3) 0.8706(2) 0.0806(8) Uani 1 1 d . . . . .
H5 H 0.300098 0.765401 0.919314 0.097 Uiso 1 1 calc R U . . .
C13 C 0.9400(3) 0.1721(3) 0.36123(19) 0.0818(8) Uani 1 1 d . . . . .
H13 H 0.995110 0.099502 0.310926 0.098 Uiso 1 1 calc R U . . .
C12 C 0.9254(3) 0.2956(4) 0.3436(2) 0.0891(9) Uani 1 1 d . . . . .
H12 H 0.970422 0.306896 0.281112 0.107 Uiso 1 1 calc R U . . .
C11 C 0.8446(3) 0.4021(3) 0.4179(2) 0.0843(9) Uani 1 1 d . . . . .
H11 H 0.835789 0.485432 0.405958 0.101 Uiso 1 1 calc R U . . .
C33 C -0.1628(3) 0.5206(3) 0.7990(2) 0.0894(9) Uani 1 1 d . . . . .
H33 H -0.146570 0.469069 0.744233 0.107 Uiso 1 1 calc R U . . .
C30 C -0.2133(5) 0.6772(3) 0.9605(3) 0.1198(15) Uani 1 1 d . . . . .
H30 H -0.228961 0.729896 1.014462 0.144 Uiso 1 1 calc R U . . .
C31 C -0.3202(5) 0.7055(4) 0.9311(4) 0.136(2) Uani 1 1 d . . . . .
H31 H -0.410216 0.776056 0.966123 0.163 Uiso 1 1 calc R U . . .
C32 C -0.2967(4) 0.6304(4) 0.8493(4) 0.1233(15) Uani 1 1 d . . . . .
H32 H -0.369573 0.652502 0.827698 0.148 Uiso 1 1 calc R U . . .

loop_
_atom_site_aniso_label
_atom_site_aniso_U_11
_atom_site_aniso_U_22
_atom_site_aniso_U_33
_atom_site_aniso_U_23
_atom_site_aniso_U_13
_atom_site_aniso_U_12
O1 0.0495(8) 0.0501(8) 0.0659(9) 0.0169(7) -0.0211(7) -0.0270(7)
N2 0.0425(9) 0.0424(9) 0.0539(10) 0.0056(8) -0.0166(8) -0.0199(7)
N1 0.0464(10) 0.0496(10) 0.0509(10) 0.0043(8) -0.0133(8) -0.0256(8)
C20 0.0492(12) 0.0379(10) 0.0438(11) -0.0005(9) -0.0122(9) -0.0186(9)
C9 0.0425(11) 0.0580(13) 0.0554(13) 0.0147(11) -0.0236(10) -0.0274(10)
C17 0.0441(11) 0.0362(10) 0.0543(12) 0.0031(9) -0.0158(10) -0.0184(9)
C35 0.0494(12) 0.0613(13) 0.0380(11) 0.0091(10) -0.0120(9) -0.0269(10)
C16 0.0406(11) 0.0356(10) 0.0505(12) -0.0022(9) -0.0095(9) -0.0159(8)
C26 0.0457(12) 0.0510(12) 0.0585(13) 0.0065(10) -0.0201(10) -0.0276(10)
C8 0.0492(12) 0.0542(12) 0.0536(12) 0.0121(10) -0.0230(10) -0.0255(10)
C1 0.0464(11) 0.0466(11) 0.0586(13) 0.0067(10) -0.0213(10) -0.0220(9)
C25 0.0484(12) 0.0471(11) 0.0524(12) 0.0011(10) -0.0182(10) -0.0229(9)
C2 0.0410(11) 0.0473(11) 0.0543(13) 0.0060(10) -0.0142(10) -0.0200(9)
C34 0.0534(13) 0.0654(14) 0.0506(13) 0.0065(11) -0.0182(10) -0.0294(11)
C15 0.0449(12) 0.0480(11) 0.0570(13) 0.0025(10) -0.0120(10) -0.0221(9)
C18 0.0581(13) 0.0512(12) 0.0670(15) 0.0118(12) -0.0282(12) -0.0238(10)
C3 0.0651(14) 0.0495(13) 0.0634(15) 0.0095(12) -0.0209(12) -0.0268(11)
C21 0.0606(14) 0.0532(13) 0.0527(13) 0.0034(11) -0.0139(11) -0.0242(11)
C27 0.0523(13) 0.0534(12) 0.0659(14) 0.0028(11) -0.0192(11) -0.0262(10)
C28 0.0564(14) 0.0488(12) 0.0657(15) 0.0134(12) -0.0145(12) -0.0229(11)
C14 0.0537(13) 0.0725(15) 0.0634(15) 0.0116(13) -0.0185(12) -0.0344(12)
C40 0.0567(14) 0.0766(15) 0.0595(14) 0.0180(13) -0.0236(12) -0.0339(12)
C36 0.0652(14) 0.0678(15) 0.0535(14) 0.0163(12) -0.0229(12) -0.0305(12)
C10 0.0543(13) 0.0648(14) 0.0787(17) 0.0237(13) -0.0260(12) -0.0312(11)
C7 0.0710(16) 0.0548(14) 0.0619(15) 0.0098(12) -0.0131(12) -0.0256(12)
C22 0.0874(19) 0.0689(16) 0.0500(14) 0.0102(12) -0.0263(14) -0.0290(14)
C19 0.0801(17) 0.0705(16) 0.0755(17) 0.0233(14) -0.0420(14) -0.0317(14)
C24 0.0615(15) 0.0757(16) 0.0678(16) 0.0049(13) -0.0290(13) -0.0315(12)
C4 0.0777(17) 0.0502(14) 0.0849(19) 0.0020(14) -0.0214(15) -0.0278(12)
C37 0.104(2) 0.0778(17) 0.0636(16) 0.0262(14) -0.0271(16) -0.0555(17)
C23 0.0821(19) 0.0838(18) 0.0665(17) 0.0115(14) -0.0420(15) -0.0311(15)
C39 0.0610(15) 0.111(2) 0.0673(16) 0.0188(16) -0.0239(13) -0.0504(15)
C38 0.097(2) 0.110(2) 0.0647(17) 0.0232(16) -0.0219(16) -0.0759(19)
C29 0.100(2) 0.0499(14) 0.0712(18) 0.0084(14) -0.0182(16) -0.0300(14)
C6 0.0882(19) 0.0790(19) 0.0530(15) 0.0007(14) -0.0135(14) -0.0272(15)
C5 0.0807(19) 0.0666(17) 0.0715(18) -0.0122(14) -0.0138(15) -0.0279(14)
C13 0.0748(17) 0.118(2) 0.0566(16) 0.0055(16) -0.0145(13) -0.0572(17)
C12 0.085(2) 0.138(3) 0.0654(18) 0.045(2) -0.0318(16) -0.069(2)
C11 0.0754(18) 0.093(2) 0.098(2) 0.052(2) -0.0394(17) -0.0473(16)
C33 0.0675(18) 0.0784(18) 0.111(2) 0.0241(18) -0.0343(17) -0.0257(15)
C30 0.141(3) 0.0458(17) 0.088(2) 0.0031(16) 0.011(2) -0.019(2)
C31 0.088(3) 0.064(2) 0.150(4) 0.037(3) 0.020(3) -0.003(2)
C32 0.071(2) 0.094(3) 0.171(4) 0.057(3) -0.038(3) -0.019(2)

loop_
_atom_type_symbol
_atom_type_description
_atom_type_scat_dispersion_real
_atom_type_scat_dispersion_imag
_atom_type_scat_source
C C 0.0033 0.0016 'International Tables Vol C Tables 4.2.6.8 and 6.1.1.4'
H H 0.0000 0.0000 'International Tables Vol C Tables 4.2.6.8 and 6.1.1.4'
N N 0.0061 0.0033 'International Tables Vol C Tables 4.2.6.8 and 6.1.1.4'
O O 0.0106 0.0060 'International Tables Vol C Tables 4.2.6.8 and 6.1.1.4'

loop_
_geom_angle_atom_site_label_1
_geom_angle_atom_site_label_2
_geom_angle_atom_site_label_3
_geom_angle
_geom_angle_site_symmetry_1
_geom_angle_site_symmetry_3
_geom_angle_publ_flag
C17 O1 C26 119.21(14) . . ?
C8 N2 C15 111.93(15) . . ?
C1 N2 C8 113.22(15) . . ?
C1 N2 C15 111.54(16) . . ?
C26 N1 C34 113.33(16) . . ?
C26 N1 C27 117.15(15) . . ?
C34 N1 C27 112.38(17) . . ?
C25 C20 C16 118.62(17) . . ?
C25 C20 C21 117.21(19) . . ?
C21 C20 C16 124.17(18) . . ?
C14 C9 C8 121.30(18) . . ?
C14 C9 C10 117.7(2) . . ?
C10 C9 C8 121.0(2) . . ?
O1 C17 C18 112.11(17) . . ?
C16 C17 O1 121.98(18) . . ?
C16 C17 C18 125.85(19) . . ?
C40 C35 C34 120.37(19) . . ?
C36 C35 C34 121.43(19) . . ?
C36 C35 C40 118.2(2) . . ?
C20 C16 C15 121.42(17) . . ?
C17 C16 C20 119.08(17) . . ?
C17 C16 C15 119.45(18) . . ?
O1 C26 H26 106.1 . . ?
O1 C26 C25 111.63(16) . . ?
N1 C26 O1 113.06(16) . . ?
N1 C26 H26 106.1 . . ?
N1 C26 C25 113.11(16) . . ?
C25 C26 H26 106.1 . . ?
N2 C8 C9 116.46(16) . . ?
N2 C8 H8A 108.2 . . ?
N2 C8 H8B 108.2 . . ?
C9 C8 H8A 108.2 . . ?
C9 C8 H8B 108.2 . . ?
H8A C8 H8B 107.3 . . ?
N2 C1 H1A 108.9 . . ?
N2 C1 H1B 108.9 . . ?
N2 C1 C2 113.34(17) . . ?
H1A C1 H1B 107.7 . . ?
C2 C1 H1A 108.9 . . ?
C2 C1 H1B 108.9 . . ?
C20 C25 C26 120.19(18) . . ?
C24 C25 C20 120.4(2) . . ?
C24 C25 C26 119.40(19) . . ?
C3 C2 C1 121.02(19) . . ?
C3 C2 C7 118.1(2) . . ?
C7 C2 C1 120.87(18) . . ?
N1 C34 C35 112.82(17) . . ?
N1 C34 H34A 109.0 . . ?
N1 C34 H34B 109.0 . . ?
C35 C34 H34A 109.0 . . ?
C35 C34 H34B 109.0 . . ?
H34A C34 H34B 107.8 . . ?
N2 C15 C16 113.34(16) . . ?
N2 C15 H15A 108.9 . . ?
N2 C15 H15B 108.9 . . ?
C16 C15 H15A 108.9 . . ?
C16 C15 H15B 108.9 . . ?
H15A C15 H15B 107.7 . . ?
C17 C18 H18 117.7 . . ?
C19 C18 C17 124.5(2) . . ?
C19 C18 H18 117.7 . . ?
C2 C3 H3 119.4 . . ?
C2 C3 C4 121.3(2) . . ?
C4 C3 H3 119.4 . . ?
C20 C21 H21 119.3 . . ?
C22 C21 C20 121.4(2) . . ?
C22 C21 H21 119.3 . . ?
N1 C27 H27A 109.7 . . ?
N1 C27 H27B 109.7 . . ?
N1 C27 C28 109.67(17) . . ?
H27A C27 H27B 108.2 . . ?
C28 C27 H27A 109.7 . . ?
C28 C27 H27B 109.7 . . ?
C29 C28 C27 121.0(2) . . ?
C33 C28 C27 119.9(2) . . ?
C33 C28 C29 119.1(2) . . ?
C9 C14 H14 119.2 . . ?
C13 C14 C9 121.5(2) . . ?
C13 C14 H14 119.2 . . ?
C35 C40 H40 119.5 . . ?
C39 C40 C35 121.1(2) . . ?
C39 C40 H40 119.5 . . ?
C35 C36 H36 119.4 . . ?
C35 C36 C37 121.2(2) . . ?
C37 C36 H36 119.4 . . ?
C9 C10 H10 119.6 . . ?
C11 C10 C9 120.9(3) . . ?
C11 C10 H10 119.6 . . ?
C2 C7 H7 119.7 . . ?
C2 C7 C6 120.6(2) . . ?
C6 C7 H7 119.7 . . ?
C21 C22 H22 119.7 . . ?
C23 C22 C21 120.6(2) . . ?
C23 C22 H22 119.7 . . ?
C18 C19 H19A 120.0 . . ?
C18 C19 H19B 120.0 . . ?
H19A C19 H19B 120.0 . . ?
C25 C24 H24 119.5 . . ?
C23 C24 C25 121.0(2) . . ?
C23 C24 H24 119.5 . . ?
C3 C4 H4 119.9 . . ?
C5 C4 C3 120.2(2) . . ?
C5 C4 H4 119.9 . . ?
C36 C37 H37 120.1 . . ?
C38 C37 C36 119.7(2) . . ?
C38 C37 H37 120.1 . . ?
C22 C23 C24 119.5(2) . . ?
C22 C23 H23 120.3 . . ?
C24 C23 H23 120.3 . . ?
C40 C39 H39 120.1 . . ?
C38 C39 C40 119.9(2) . . ?
C38 C39 H39 120.1 . . ?
C37 C38 H38 120.0 . . ?
C39 C38 C37 120.0(2) . . ?
C39 C38 H38 120.0 . . ?
C28 C29 H29 119.5 . . ?
C30 C29 C28 121.0(3) . . ?
C30 C29 H29 119.5 . . ?
C7 C6 H6 119.9 . . ?
C5 C6 C7 120.2(2) . . ?
C5 C6 H6 119.9 . . ?
C4 C5 C6 119.7(3) . . ?
C4 C5 H5 120.1 . . ?
C6 C5 H5 120.1 . . ?
C14 C13 H13 120.2 . . ?
C12 C13 C14 119.6(3) . . ?
C12 C13 H13 120.2 . . ?
C13 C12 H12 120.0 . . ?
C11 C12 C13 120.0(2) . . ?
C11 C12 H12 120.0 . . ?
C10 C11 H11 119.9 . . ?
C12 C11 C10 120.3(2) . . ?
C12 C11 H11 119.9 . . ?
C28 C33 H33 120.3 . . ?
C28 C33 C32 119.5(3) . . ?
C32 C33 H33 120.3 . . ?
C29 C30 H30 119.9 . . ?
C31 C30 C29 120.1(4) . . ?
C31 C30 H30 119.9 . . ?
C30 C31 H31 119.8 . . ?
C30 C31 C32 120.4(4) . . ?
C32 C31 H31 119.8 . . ?
C33 C32 H32 120.1 . . ?
C31 C32 C33 119.8(4) . . ?
C31 C32 H32 120.1 . . ?

loop_
_geom_bond_atom_site_label_1
_geom_bond_atom_site_label_2
_geom_bond_distance
_geom_bond_site_symmetry_2
_geom_bond_publ_flag
O1 C17 1.373(2) . ?
O1 C26 1.452(2) . ?
N2 C8 1.473(2) . ?
N2 C1 1.460(2) . ?
N2 C15 1.474(3) . ?
N1 C26 1.437(3) . ?
N1 C34 1.464(2) . ?
N1 C27 1.472(3) . ?
C20 C16 1.462(3) . ?
C20 C25 1.403(3) . ?
C20 C21 1.403(3) . ?
C9 C8 1.511(3) . ?
C9 C14 1.384(3) . ?
C9 C10 1.387(3) . ?
C17 C16 1.350(3) . ?
C17 C18 1.446(3) . ?
C35 C34 1.506(3) . ?
C35 C40 1.383(3) . ?
C35 C36 1.377(3) . ?
C16 C15 1.512(3) . ?
C26 H26 0.9800 . ?
C26 C25 1.501(3) . ?
C8 H8A 0.9700 . ?
C8 H8B 0.9700 . ?
C1 H1A 0.9700 . ?
C1 H1B 0.9700 . ?
C1 C2 1.504(3) . ?
C25 C24 1.384(3) . ?
C2 C3 1.378(3) . ?
C2 C7 1.385(3) . ?
C34 H34A 0.9700 . ?
C34 H34B 0.9700 . ?
C15 H15A 0.9700 . ?
C15 H15B 0.9700 . ?
C18 H18 0.9300 . ?
C18 C19 1.322(3) . ?
C3 H3 0.9300 . ?
C3 C4 1.380(3) . ?
C21 H21 0.9300 . ?
C21 C22 1.374(3) . ?
C27 H27A 0.9700 . ?
C27 H27B 0.9700 . ?
C27 C28 1.505(3) . ?
C28 C29 1.381(4) . ?
C28 C33 1.375(4) . ?
C14 H14 0.9300 . ?
C14 C13 1.381(3) . ?
C40 H40 0.9300 . ?
C40 C39 1.378(3) . ?
C36 H36 0.9300 . ?
C36 C37 1.381(3) . ?
C10 H10 0.9300 . ?
C10 C11 1.382(3) . ?
C7 H7 0.9300 . ?
C7 C6 1.386(3) . ?
C22 H22 0.9300 . ?
C22 C23 1.369(4) . ?
C19 H19A 0.9300 . ?
C19 H19B 0.9300 . ?
C24 H24 0.9300 . ?
C24 C23 1.375(3) . ?
C4 H4 0.9300 . ?
C4 C5 1.364(4) . ?
C37 H37 0.9300 . ?
C37 C38 1.374(4) . ?
C23 H23 0.9300 . ?
C39 H39 0.9300 . ?
C39 C38 1.373(4) . ?
C38 H38 0.9300 . ?
C29 H29 0.9300 . ?
C29 C30 1.376(4) . ?
C6 H6 0.9300 . ?
C6 C5 1.372(3) . ?
C5 H5 0.9300 . ?
C13 H13 0.9300 . ?
C13 C12 1.374(4) . ?
C12 H12 0.9300 . ?
C12 C11 1.369(4) . ?
C11 H11 0.9300 . ?
C33 H33 0.9300 . ?
C33 C32 1.402(5) . ?
C30 H30 0.9300 . ?
C30 C31 1.348(6) . ?
C31 H31 0.9300 . ?
C31 C32 1.382(6) . ?
C32 H32 0.9300 . ?

loop_
_geom_torsion_atom_site_label_1
_geom_torsion_atom_site_label_2
_geom_torsion_atom_site_label_3
_geom_torsion_atom_site_label_4
_geom_torsion
_geom_torsion_site_symmetry_1
_geom_torsion_site_symmetry_2
_geom_torsion_site_symmetry_3
_geom_torsion_site_symmetry_4
_geom_torsion_publ_flag
O1 C17 C16 C20 3.1(3) . . . . ?
O1 C17 C16 C15 -174.57(16) . . . . ?
O1 C17 C18 C19 -8.1(3) . . . . ?
O1 C26 C25 C20 -22.9(3) . . . . ?
O1 C26 C25 C24 159.73(19) . . . . ?
N2 C1 C2 C3 141.08(19) . . . . ?
N2 C1 C2 C7 -41.8(3) . . . . ?
N1 C26 C25 C20 106.0(2) . . . . ?
N1 C26 C25 C24 -71.4(2) . . . . ?
N1 C27 C28 C29 125.8(2) . . . . ?
N1 C27 C28 C33 -51.5(3) . . . . ?
C20 C16 C15 N2 109.1(2) . . . . ?
C20 C25 C24 C23 -0.2(3) . . . . ?
C20 C21 C22 C23 -0.5(4) . . . . ?
C9 C14 C13 C12 0.8(4) . . . . ?
C9 C10 C11 C12 0.3(4) . . . . ?
C17 O1 C26 N1 -92.9(2) . . . . ?
C17 O1 C26 C25 36.0(2) . . . . ?
C17 C16 C15 N2 -73.3(2) . . . . ?
C35 C40 C39 C38 -0.5(4) . . . . ?
C35 C36 C37 C38 1.1(4) . . . . ?
C16 C20 C25 C26 1.3(3) . . . . ?
C16 C20 C25 C24 178.63(19) . . . . ?
C16 C20 C21 C22 -178.3(2) . . . . ?
C16 C17 C18 C19 174.7(2) . . . . ?
C26 O1 C17 C16 -27.7(3) . . . . ?
C26 O1 C17 C18 154.94(17) . . . . ?
C26 N1 C34 C35 -65.7(2) . . . . ?
C26 N1 C27 C28 158.51(18) . . . . ?
C26 C25 C24 C23 177.2(2) . . . . ?
C8 N2 C1 C2 -67.4(2) . . . . ?
C8 N2 C15 C16 168.64(16) . . . . ?
C8 C9 C14 C13 177.3(2) . . . . ?
C8 C9 C10 C11 -177.8(2) . . . . ?
C1 N2 C8 C9 -63.5(2) . . . . ?
C1 N2 C15 C16 -63.3(2) . . . . ?
C1 C2 C3 C4 177.6(2) . . . . ?
C1 C2 C7 C6 -178.0(2) . . . . ?
C25 C20 C16 C17 9.9(3) . . . . ?
C25 C20 C16 C15 -172.46(17) . . . . ?
C25 C20 C21 C22 1.1(3) . . . . ?
C25 C24 C23 C22 0.8(4) . . . . ?
C2 C3 C4 C5 0.0(4) . . . . ?
C2 C7 C6 C5 0.8(4) . . . . ?
C34 N1 C26 O1 -56.0(2) . . . . ?
C34 N1 C26 C25 175.87(16) . . . . ?
C34 N1 C27 C28 -67.7(2) . . . . ?
C34 C35 C40 C39 -177.5(2) . . . . ?
C34 C35 C36 C37 177.2(2) . . . . ?
C15 N2 C8 C9 63.6(2) . . . . ?
C15 N2 C1 C2 165.32(15) . . . . ?
C18 C17 C16 C20 -179.95(19) . . . . ?
C18 C17 C16 C15 2.4(3) . . . . ?
C3 C2 C7 C6 -0.8(3) . . . . ?
C3 C4 C5 C6 -0.1(4) . . . . ?
C21 C20 C16 C17 -170.73(19) . . . . ?
C21 C20 C16 C15 6.9(3) . . . . ?
C21 C20 C25 C26 -178.14(18) . . . . ?
C21 C20 C25 C24 -0.8(3) . . . . ?
C21 C22 C23 C24 -0.5(4) . . . . ?
C27 N1 C26 O1 77.4(2) . . . . ?
C27 N1 C26 C25 -50.7(2) . . . . ?
C27 N1 C34 C35 158.66(17) . . . . ?
C27 C28 C29 C30 -174.2(2) . . . . ?
C27 C28 C33 C32 175.1(2) . . . . ?
C28 C29 C30 C31 -0.9(4) . . . . ?
C28 C33 C32 C31 -0.6(5) . . . . ?
C14 C9 C8 N2 -84.7(2) . . . . ?
C14 C9 C10 C11 0.8(3) . . . . ?
C14 C13 C12 C11 0.3(4) . . . . ?
C40 C35 C34 N1 -65.4(3) . . . . ?
C40 C35 C36 C37 -1.6(3) . . . . ?
C40 C39 C38 C37 0.0(4) . . . . ?
C36 C35 C34 N1 115.8(2) . . . . ?
C36 C35 C40 C39 1.3(3) . . . . ?
C36 C37 C38 C39 -0.3(4) . . . . ?
C10 C9 C8 N2 93.8(2) . . . . ?
C10 C9 C14 C13 -1.3(3) . . . . ?
C7 C2 C3 C4 0.5(3) . . . . ?
C7 C6 C5 C4 -0.3(4) . . . . ?
C29 C28 C33 C32 -2.2(4) . . . . ?
C29 C30 C31 C32 -2.0(5) . . . . ?
C13 C12 C11 C10 -0.8(4) . . . . ?
C33 C28 C29 C30 3.0(4) . . . . ?
C30 C31 C32 C33 2.7(6) . . . . ?
